data_1521124
loop_
_publ_author_name
'Galy, J.'
'Miehe, G.'

_publ_section_title
;
 Ab initio structures of (M2) and (M3) V O2
;
_journal_name_full 'Solid State Sciences'
_journal_page_first 433
_journal_page_last 448
_journal_volume 1
_journal_year 1999
_chemical_formula_sum 'O2 V'
_chemical_name_systematic 'V O2'
_space_group_IT_number 10
_symmetry_space_group_name_Hall '-P 2y'
_symmetry_space_group_name_H-M 'P 1 2/m 1'
_cell_angle_alpha 90
_cell_angle_beta 91.79
_cell_angle_gamma 90
_cell_formula_units_Z 2
_cell_length_a 4.506
_cell_length_b 2.899
_cell_length_c 4.617
_cell_volume 60.282
_citation_journal_id_ASTM SSSCFJ
_cod_data_source_file Galy_SSSCFJ_1999_761.cif
_cod_data_source_block O2V1
_cod_original_cell_volume 60.28195
_cod_original_formula_sum 'O2 V1'
_cod_database_code 1521124

loop_
_symmetry_equiv_pos_as_xyz
x,y,z
-x,y,-z
-x,-y,-z
x,-y,z

loop_
_atom_site_label
_atom_site_type_symbol
_atom_site_fract_x
_atom_site_fract_y
_atom_site_fract_z
_atom_site_occupancy
_atom_site_U_iso_or_equiv
V1 V+4 0 0 0 1 0.0
O1 O-2 0.761 0.5 0.206 1 0.0
O2 O-2 0.726 0 0.704 1 0.0
V2 V+4 0.5 0.5 0.5 1 0.0
